data_7102533
loop_
_publ_author_name
'Richardson, Christopher'
'Reed, Christopher A'

_publ_section_title
;
 Exploration of the pentacyano-cyclo-pentadienide ion, C(5)(CN)(5)(-),
 as a weakly coordinating anion and potential superacid conjugate base.
 Silylation and protonation.
;
_journal_issue 6
_journal_name_full 'Chemical communications (Cambridge, England)'
_journal_page_first 706
_journal_page_last 707
_journal_paper_doi 10.1039/b316122f
_journal_year 2004
_chemical_formula_sum 'C19 H21 N5 Si'
_chemical_formula_weight 347.50
_chemical_name_systematic
;
?
;
_space_group_IT_number 2
_symmetry_cell_setting triclinic
_symmetry_space_group_name_Hall '-P 1'
_symmetry_space_group_name_H-M 'P -1'
_atom_sites_solution_hydrogens geom
_atom_sites_solution_primary direct
_atom_sites_solution_secondary difmap
_audit_creation_method SHELXL-97
_cell_angle_alpha 75.481(3)
_cell_angle_beta 74.317(3)
_cell_angle_gamma 84.171(4)
_cell_formula_units_Z 2
_cell_length_a 7.7909(15)
_cell_length_b 10.198(2)
_cell_length_c 13.425(3)
_cell_measurement_temperature 223(2)
_cell_volume 993.5(3)
_computing_cell_refinement 'Bruker SMART'
_computing_data_collection 'Bruker SMART'
_computing_data_reduction 'Bruker SAINT'
_computing_molecular_graphics 'Bruker SHELXTL'
_computing_publication_material 'Bruker SHELXTL'
_computing_structure_refinement 'SHELXL-97 (Sheldrick, 1997)'
_computing_structure_solution 'SHELXS-97 (Sheldrick, 1990)'
_diffrn_ambient_temperature 223(2)
_diffrn_measured_fraction_theta_full 0.998
_diffrn_measured_fraction_theta_max 0.998
_diffrn_measurement_device_type 'CCD area detector'
_diffrn_measurement_method 'phi and omega scans'
_diffrn_radiation_monochromator graphite
_diffrn_radiation_source 'Normal-focus sealed tube'
_diffrn_radiation_type MoK\a
_diffrn_radiation_wavelength 0.71073
_diffrn_reflns_av_R_equivalents 0.0233
_diffrn_reflns_av_sigmaI/netI 0.0316
_diffrn_reflns_limit_h_max 9
_diffrn_reflns_limit_h_min -9
_diffrn_reflns_limit_k_max 11
_diffrn_reflns_limit_k_min -10
_diffrn_reflns_limit_l_max 15
_diffrn_reflns_limit_l_min -15
_diffrn_reflns_number 7359
_diffrn_reflns_theta_full 24.71
_diffrn_reflns_theta_max 24.71
_diffrn_reflns_theta_min 1.62
_exptl_absorpt_coefficient_mu 0.129
_exptl_absorpt_correction_T_max 0.9847
_exptl_absorpt_correction_T_min 0.9551
_exptl_absorpt_correction_type SADABS
_exptl_crystal_colour colorless
_exptl_crystal_density_diffrn 1.162
_exptl_crystal_density_meas 0
_exptl_crystal_density_method 'not measured'
_exptl_crystal_description 'Frag. of prism'
_exptl_crystal_F_000 368
_exptl_crystal_size_max 0.36
_exptl_crystal_size_mid 0.19
_exptl_crystal_size_min 0.12
_refine_diff_density_max 0.341
_refine_diff_density_min -0.171
_refine_diff_density_rms 0.043
_refine_ls_extinction_method none
_refine_ls_goodness_of_fit_ref 1.032
_refine_ls_hydrogen_treatment mixed
_refine_ls_matrix_type full
_refine_ls_number_parameters 253
_refine_ls_number_reflns 3367
_refine_ls_number_restraints 0
_refine_ls_restrained_S_all 1.032
_refine_ls_R_factor_all 0.0509
_refine_ls_R_factor_gt 0.0407
_refine_ls_shift/su_max 0.000
_refine_ls_shift/su_mean 0.000
_refine_ls_structure_factor_coef Fsqd
_refine_ls_weighting_details 'calc w=1/[\s^2^(Fo^2^)+(0.0650P)^2^+0.2984P] where P=(Fo^2^+2Fc^2^)/3'
_refine_ls_weighting_scheme calc
_refine_ls_wR_factor_gt 0.1053
_refine_ls_wR_factor_ref 0.1167
_reflns_number_gt 2817
_reflns_number_total 3367
_reflns_threshold_expression >2sigma(I)
_cod_data_source_file b316122f.txt
_cod_data_source_block cr161m
_cod_depositor_comments
;
The following automatic conversions were performed:
'_symmetry_cell_setting' value 'Triclinic' changed to 'triclinic'
according to '/home/saulius/struct/CIF-dictionaries/cif_core.dic'
dictionary named 'cif_core.dic' version 2.4.1 from 2010-06-29.

Automatic conversion script
Id: cif_fix_enum 1527 2010-12-29 10:47:43Z saulius 
;
_cod_original_sg_symbol_H-M P-1
_cod_database_code 7102533

loop_
_symmetry_equiv_pos_as_xyz
'x, y, z'
'-x, -y, -z'

loop_
_atom_site_label
_atom_site_type_symbol
_atom_site_fract_x
_atom_site_fract_y
_atom_site_fract_z
_atom_site_U_iso_or_equiv
_atom_site_adp_type
_atom_site_occupancy
_atom_site_symmetry_multiplicity
_atom_site_calc_flag
_atom_site_refinement_flags
C1 C 0.5076(2) 0.17349(18) 0.59141(14) 0.0325(4) Uani 1 1 d .
C2 C 0.5733(2) 0.23735(18) 0.48246(14) 0.0330(4) Uani 1 1 d .
C3 C 0.7007(2) 0.14843(18) 0.43654(14) 0.0340(4) Uani 1 1 d .
C4 C 0.7136(2) 0.03030(18) 0.51627(14) 0.0333(4) Uani 1 1 d .
C5 C 0.5952(2) 0.04435(18) 0.61151(14) 0.0331(4) Uani 1 1 d .
C6 C 0.3725(2) 0.22254(18) 0.66662(14) 0.0329(4) Uani 1 1 d .
C7 C 0.5190(3) 0.3676(2) 0.42892(15) 0.0392(4) Uani 1 1 d .
C8 C 0.8022(3) 0.1688(2) 0.32825(16) 0.0410(5) Uani 1 1 d .
C9 C 0.8276(3) -0.0857(2) 0.50047(15) 0.0384(4) Uani 1 1 d .
C10 C 0.5663(3) -0.0541(2) 0.71021(16) 0.0397(4) Uani 1 1 d .
N1 N 0.2599(2) 0.25834(15) 0.73015(12) 0.0369(4) Uani 1 1 d .
N2 N 0.4763(3) 0.47269(19) 0.38585(15) 0.0554(5) Uani 1 1 d .
N3 N 0.8848(3) 0.1807(2) 0.24231(15) 0.0638(6) Uani 1 1 d .
N4 N 0.9193(3) -0.17730(19) 0.48580(16) 0.0565(5) Uani 1 1 d .
N5 N 0.5434(3) -0.1342(2) 0.78864(15) 0.0617(5) Uani 1 1 d .
Si1 Si 0.07313(6) 0.32123(5) 0.82487(4) 0.03240(17) Uani 1 1 d .
C11 C -0.0856(3) 0.1803(2) 0.87168(16) 0.0450(5) Uani 1 1 d .
H11 H -0.0148 0.0953 0.8890 0.050(6) Uiso 1 1 calc R
C12 C -0.1785(4) 0.1637(3) 0.7897(2) 0.0710(8) Uani 1 1 d .
H12A H -0.2472 0.0823 0.8172 0.088(9) Uiso 1 1 calc R
H12B H -0.0900 0.1564 0.7246 0.079(8) Uiso 1 1 calc R
H12C H -0.2577 0.2418 0.7750 0.103(12) Uiso 1 1 calc R
C13 C -0.2243(3) 0.1936(3) 0.97554(18) 0.0588(6) Uani 1 1 d .
H13A H -0.2934 0.2779 0.9627 0.069(8) Uiso 1 1 calc R
H13B H -0.1633 0.1933 1.0298 0.083(9) Uiso 1 1 calc R
H13C H -0.3032 0.1181 0.9994 0.070(7) Uiso 1 1 calc R
C14 C 0.1762(3) 0.3389(2) 0.93110(15) 0.0432(5) Uani 1 1 d .
H14 H 0.0788 0.3677 0.9869 0.050(6) Uiso 1 1 calc R
C15 C 0.2527(4) 0.2037(3) 0.9840(2) 0.0653(7) Uani 1 1 d .
H15A H 0.3461 0.1699 0.9313 0.063(7) Uiso 1 1 calc R
H15B H 0.1587 0.1389 1.0143 0.090(10) Uiso 1 1 calc R
H15C H 0.3018 0.2165 1.0398 0.098(10) Uiso 1 1 calc R
C16 C 0.3149(3) 0.4488(3) 0.89275(19) 0.0625(7) Uani 1 1 d .
H16A H 0.3655 0.4519 0.9507 0.080(8) Uiso 1 1 calc R
H16B H 0.2582 0.5361 0.8692 0.098(11) Uiso 1 1 calc R
H16C H 0.4089 0.4282 0.8341 0.072(8) Uiso 1 1 calc R
C17 C 0.0121(3) 0.4853(2) 0.74154(15) 0.0416(5) Uani 1 1 d .
H17 H 0.1072 0.5479 0.7325 0.061(7) Uiso 1 1 calc R
C18 C -0.1604(3) 0.5473(3) 0.8007(2) 0.0609(6) Uani 1 1 d .
H18A H -0.1790 0.6391 0.7616 0.094(10) Uiso 1 1 calc R
H18B H -0.1516 0.5487 0.8712 0.088(9) Uiso 1 1 calc R
H18C H -0.2601 0.4933 0.8070 0.078(9) Uiso 1 1 calc R
C19 C 0.0053(4) 0.4829(3) 0.62977(18) 0.0656(7) Uani 1 1 d .
H19A H -0.0885 0.4246 0.6340 0.096(11) Uiso 1 1 calc R
H19B H 0.1190 0.4486 0.5926 0.092(10) Uiso 1 1 calc R
H19C H -0.0187 0.5741 0.5914 0.085(9) Uiso 1 1 calc R

loop_
_atom_site_aniso_label
_atom_site_aniso_U_11
_atom_site_aniso_U_22
_atom_site_aniso_U_33
_atom_site_aniso_U_23
_atom_site_aniso_U_13
_atom_site_aniso_U_12
C1 0.0295(9) 0.0337(10) 0.0354(9) -0.0140(8) -0.0045(7) -0.0009(7)
C2 0.0317(9) 0.0331(10) 0.0345(9) -0.0122(7) -0.0047(7) -0.0020(7)
C3 0.0309(9) 0.0364(10) 0.0361(9) -0.0147(8) -0.0039(7) -0.0044(8)
C4 0.0290(9) 0.0337(10) 0.0405(10) -0.0156(8) -0.0085(7) 0.0000(7)
C5 0.0304(9) 0.0350(10) 0.0368(9) -0.0124(8) -0.0094(7) -0.0020(7)
C6 0.0349(10) 0.0298(9) 0.0336(9) -0.0066(7) -0.0082(8) -0.0033(8)
C7 0.0393(11) 0.0406(12) 0.0357(10) -0.0129(9) -0.0029(8) -0.0012(9)
C8 0.0393(11) 0.0415(11) 0.0418(11) -0.0161(9) -0.0039(9) -0.0020(9)
C9 0.0338(10) 0.0395(11) 0.0438(11) -0.0152(9) -0.0078(8) -0.0011(9)
C10 0.0372(11) 0.0431(11) 0.0400(11) -0.0125(9) -0.0102(8) 0.0007(9)
N1 0.0395(9) 0.0334(8) 0.0323(8) -0.0074(7) -0.0012(7) 0.0022(7)
N2 0.0630(12) 0.0454(11) 0.0494(11) -0.0051(9) -0.0079(9) 0.0040(9)
N3 0.0662(13) 0.0730(14) 0.0443(11) -0.0204(10) 0.0064(10) -0.0061(11)
N4 0.0529(11) 0.0477(11) 0.0679(12) -0.0227(9) -0.0097(9) 0.0112(9)
N5 0.0642(13) 0.0659(13) 0.0467(11) -0.0004(10) -0.0126(9) -0.0011(10)
Si1 0.0314(3) 0.0360(3) 0.0281(3) -0.0098(2) -0.0037(2) 0.0019(2)
C11 0.0428(11) 0.0471(12) 0.0416(11) -0.0105(9) -0.0024(9) -0.0084(9)
C12 0.0753(18) 0.086(2) 0.0576(15) -0.0248(14) -0.0069(14) -0.0373(17)
C13 0.0478(13) 0.0727(17) 0.0486(13) -0.0126(11) 0.0037(10) -0.0164(12)
C14 0.0385(11) 0.0595(13) 0.0320(10) -0.0148(9) -0.0065(8) 0.0004(9)
C15 0.0634(16) 0.0800(18) 0.0521(14) -0.0037(13) -0.0271(12) 0.0034(14)
C16 0.0577(15) 0.0870(19) 0.0502(13) -0.0225(13) -0.0135(12) -0.0206(14)
C17 0.0435(11) 0.0376(11) 0.0432(11) -0.0116(8) -0.0109(9) 0.0055(9)
C18 0.0568(15) 0.0578(15) 0.0683(16) -0.0241(12) -0.0156(12) 0.0201(12)
C19 0.090(2) 0.0601(15) 0.0433(13) -0.0068(11) -0.0246(12) 0.0218(15)

loop_
_atom_type_symbol
_atom_type_description
_atom_type_scat_dispersion_real
_atom_type_scat_dispersion_imag
_atom_type_scat_source
C C 0.0033 0.0016 'International Tables Vol C Tables 4.2.6.8 and 6.1.1.4'
H H 0.0000 0.0000 'International Tables Vol C Tables 4.2.6.8 and 6.1.1.4'
N N 0.0061 0.0033 'International Tables Vol C Tables 4.2.6.8 and 6.1.1.4'
Si Si 0.0817 0.0704 'International Tables Vol C Tables 4.2.6.8 and 6.1.1.4'

loop_
_geom_angle_atom_site_label_1
_geom_angle_atom_site_label_2
_geom_angle_atom_site_label_3
_geom_angle
C6 C1 C2 127.17(16)
C6 C1 C5 124.41(16)
C2 C1 C5 108.31(15)
C3 C2 C1 107.38(16)
C3 C2 C7 126.06(16)
C1 C2 C7 126.57(16)
C2 C3 C4 108.15(15)
C2 C3 C8 127.56(18)
C4 C3 C8 124.28(17)
C5 C4 C3 108.94(16)
C5 C4 C9 125.82(17)
C3 C4 C9 125.23(17)
C4 C5 C1 107.22(16)
C4 C5 C10 126.04(17)
C1 C5 C10 126.74(17)
N1 C6 C1 177.65(19)
N2 C7 C2 179.5(2)
N3 C8 C3 177.8(2)
N4 C9 C4 178.7(2)
N5 C10 C5 179.2(2)
C6 N1 Si1 176.29(15)
N1 Si1 C17 101.73(8)
N1 Si1 C11 103.18(8)
C17 Si1 C11 119.34(10)
N1 Si1 C14 103.29(8)
C17 Si1 C14 114.22(10)
C11 Si1 C14 112.29(9)
C12 C11 C13 110.32(19)
C12 C11 Si1 114.78(16)
C13 C11 Si1 110.91(15)
C15 C14 C16 111.28(19)
C15 C14 Si1 111.91(16)
C16 C14 Si1 113.25(14)
C19 C17 C18 111.30(19)
C19 C17 Si1 116.00(15)
C18 C17 Si1 110.75(15)

loop_
_geom_bond_atom_site_label_1
_geom_bond_atom_site_label_2
_geom_bond_distance
C1 C6 1.396(2)
C1 C2 1.418(3)
C1 C5 1.418(3)
C2 C3 1.398(2)
C2 C7 1.425(3)
C3 C4 1.412(3)
C3 C8 1.429(3)
C4 C5 1.391(2)
C4 C9 1.429(3)
C5 C10 1.426(3)
C6 N1 1.147(2)
C7 N2 1.147(3)
C8 N3 1.142(3)
C9 N4 1.142(2)
C10 N5 1.142(3)
N1 Si1 1.8344(16)
Si1 C17 1.861(2)
Si1 C11 1.865(2)
Si1 C14 1.868(2)
C11 C12 1.521(3)
C11 C13 1.543(3)
C14 C15 1.527(3)
C14 C16 1.532(3)
C17 C19 1.522(3)
C17 C18 1.530(3)

loop_
_geom_torsion_atom_site_label_1
_geom_torsion_atom_site_label_2
_geom_torsion_atom_site_label_3
_geom_torsion_atom_site_label_4
_geom_torsion
C6 C1 C2 C3 -176.71(17)
C5 C1 C2 C3 -0.4(2)
C6 C1 C2 C7 2.7(3)
C5 C1 C2 C7 179.09(17)
C1 C2 C3 C4 0.1(2)
C7 C2 C3 C4 -179.36(17)
C1 C2 C3 C8 179.69(18)
C7 C2 C3 C8 0.2(3)
C2 C3 C4 C5 0.2(2)
C8 C3 C4 C5 -179.41(17)
C2 C3 C4 C9 178.97(17)
C8 C3 C4 C9 -0.6(3)
C3 C4 C5 C1 -0.4(2)
C9 C4 C5 C1 -179.18(17)
C3 C4 C5 C10 178.79(17)
C9 C4 C5 C10 0.0(3)
C6 C1 C5 C4 176.96(17)
C2 C1 C5 C4 0.5(2)
C6 C1 C5 C10 -2.2(3)
C2 C1 C5 C10 -178.73(17)
C2 C1 C6 N1 149(5)
C5 C1 C6 N1 -27(5)
C3 C2 C7 N2 -77(28)
C1 C2 C7 N2 103(28)
C2 C3 C8 N3 -165(6)
C4 C3 C8 N3 14(6)
C5 C4 C9 N4 168(9)
C3 C4 C9 N4 -10(9)
C4 C5 C10 N5 -35(15)
C1 C5 C10 N5 144(15)
C1 C6 N1 Si1 -118(4)
C6 N1 Si1 C17 -31(2)
C6 N1 Si1 C11 93(2)
C6 N1 Si1 C14 -150(2)
N1 Si1 C11 C12 -71.32(19)
C17 Si1 C11 C12 40.5(2)
C14 Si1 C11 C12 178.12(18)
N1 Si1 C11 C13 162.81(15)
C17 Si1 C11 C13 -85.40(17)
C14 Si1 C11 C13 52.25(19)
N1 Si1 C14 C15 -60.47(17)
C17 Si1 C14 C15 -170.07(15)
C11 Si1 C14 C15 50.02(18)
N1 Si1 C14 C16 66.28(17)
C17 Si1 C14 C16 -43.31(19)
C11 Si1 C14 C16 176.77(16)
N1 Si1 C17 C19 43.8(2)
C11 Si1 C17 C19 -68.7(2)
C14 Si1 C17 C19 154.38(18)
N1 Si1 C17 C18 171.93(15)
C11 Si1 C17 C18 59.36(18)
C14 Si1 C17 C18 -77.52(18)

loop_
_cod_related_entry_id
_cod_related_entry_database
_cod_related_entry_code
1 ChemSpider 21150674
